data_1550604
loop_
_publ_author_name
'Sharma, Mahendra Kumar'
'Sinhababu, Soumen'
'Mahawar, Pritam'
'Mukherjee, Goutam'
'Pandey, Bhawana'
'Rajaraman, Gopalan'
'Selvarajan, Nagendran'

_publ_section_title
;
 Donor-Acceptor-Stabilized Germanium Analogues of Acid Chloride, Ester,
 and Acyl Pyrrole Compounds: Synthesis and Reactivity
;
_journal_name_full 'Chemical Science'
_journal_paper_doi 10.1039/C8SC05380D
_journal_year 2019
_chemical_formula_moiety 'C39 H28 B F15 Ge N2 O, C H2 Cl2'
_chemical_formula_sum 'C40 H30 B Cl2 F15 Ge N2 O'
_chemical_formula_weight 993.98
_space_group_crystal_system triclinic
_space_group_IT_number 2
_space_group_name_Hall '-P 1'
_space_group_name_H-M_alt 'P -1'
_symmetry_space_group_name_Hall '-P 1'
_symmetry_space_group_name_H-M 'P -1'
_atom_sites_solution_hydrogens geom
_audit_creation_method SHELXL-2014/7
_audit_update_record
;
2018-06-22 deposited with the CCDC.    2019-02-18 downloaded from the CCDC.
;
_cell_angle_alpha 97.161(8)
_cell_angle_beta 106.180(8)
_cell_angle_gamma 115.904(7)
_cell_formula_units_Z 2
_cell_length_a 12.501(3)
_cell_length_b 12.739(3)
_cell_length_c 15.229(4)
_cell_measurement_reflns_used 9799
_cell_measurement_temperature 100(2)
_cell_measurement_theta_max 26.74
_cell_measurement_theta_min 2.66
_cell_volume 2008.1(9)
_computing_cell_refinement 'Bruker SAINT'
_computing_data_collection 'Bruker APEX2'
_computing_data_reduction 'Bruker SAINT'
_computing_molecular_graphics 'Bruker SHELXTL'
_computing_publication_material 'Bruker SHELXTL'
_computing_structure_refinement 'SHELXL-2014 (Sheldrick 2014)'
_computing_structure_solution 'SHELXS-97 (Sheldrick 2008)'
_diffrn_ambient_temperature 100(2)
_diffrn_measured_fraction_theta_full 0.995
_diffrn_measured_fraction_theta_max 0.991
_diffrn_measurement_device_type 'Bruker APEX-II CCD'
_diffrn_measurement_method '\f and \w scans'
_diffrn_radiation_type MoK\a
_diffrn_radiation_wavelength 0.71073
_diffrn_reflns_av_R_equivalents 0.1897
_diffrn_reflns_av_unetI/netI 0.0721
_diffrn_reflns_Laue_measured_fraction_full 0.995
_diffrn_reflns_Laue_measured_fraction_max 0.991
_diffrn_reflns_limit_h_max 15
_diffrn_reflns_limit_h_min -15
_diffrn_reflns_limit_k_max 16
_diffrn_reflns_limit_k_min -16
_diffrn_reflns_limit_l_max 19
_diffrn_reflns_limit_l_min -19
_diffrn_reflns_number 60329
_diffrn_reflns_point_group_measured_fraction_full 0.995
_diffrn_reflns_point_group_measured_fraction_max 0.991
_diffrn_reflns_theta_full 25.242
_diffrn_reflns_theta_max 26.776
_diffrn_reflns_theta_min 1.915
_exptl_absorpt_coefficient_mu 1.002
_exptl_absorpt_correction_type none
_exptl_crystal_colour yellow
_exptl_crystal_density_diffrn 1.644
_exptl_crystal_description block
_exptl_crystal_F_000 996.0
_exptl_crystal_size_max 0.20
_exptl_crystal_size_mid 0.15
_exptl_crystal_size_min 0.13
_refine_diff_density_max 1.558
_refine_diff_density_min -1.154
_refine_diff_density_rms 0.088
_refine_ls_extinction_method none
_refine_ls_goodness_of_fit_ref 0.824
_refine_ls_hydrogen_treatment constr
_refine_ls_matrix_type full
_refine_ls_number_parameters 563
_refine_ls_number_reflns 8483
_refine_ls_number_restraints 0
_refine_ls_restrained_S_all 0.824
_refine_ls_R_factor_all 0.0498
_refine_ls_R_factor_gt 0.0434
_refine_ls_shift/su_max 0.001
_refine_ls_shift/su_mean 0.000
_refine_ls_structure_factor_coef Fsqd
_refine_ls_weighting_details 'w=1/[\s^2^(Fo^2^)+(0.0572P)^2^+5.3225P] where P=(Fo^2^+2Fc^2^)/3'
_refine_ls_weighting_scheme calc
_refine_ls_wR_factor_gt 0.1120
_refine_ls_wR_factor_ref 0.1187
_reflns_Friedel_coverage 0.000
_reflns_number_gt 7594
_reflns_number_total 8483
_reflns_threshold_expression 'I > 2\s(I)'
_cod_data_source_file c8sc05380d2.cif
_cod_data_source_block Compound_18__msh32_1_0m_a
_cod_original_cell_volume 2008.1(8)
_cod_database_code 1550604
_shelx_shelxl_version_number 2014/7
_shelx_space_group_comment
;
The symmetry employed for this shelxl refinement is uniquely defined
by the following loop, which should always be used as a source of
symmetry information in preference to the above space-group names.
They are only intended as comments.
;

loop_
_space_group_symop_operation_xyz
'x, y, z'
'-x, -y, -z'

loop_
_atom_site_label
_atom_site_type_symbol
_atom_site_fract_x
_atom_site_fract_y
_atom_site_fract_z
_atom_site_U_iso_or_equiv
_atom_site_adp_type
_atom_site_occupancy
_atom_site_site_symmetry_order
_atom_site_calc_flag
_atom_site_refinement_flags_posn
_atom_site_refinement_flags_adp
Ge1 Ge 0.57132(2) 0.42624(2) 0.72605(2) 0.01272(8) Uani 1 1 d . .
Cl2 Cl 0.80930(9) 0.93737(9) 0.91923(7) 0.0445(2) Uani 1 1 d . .
Cl1 Cl 0.85664(14) 1.00327(10) 0.75292(8) 0.0671(3) Uani 1 1 d . .
F1 F 0.88381(14) 0.35937(13) 0.89307(10) 0.0168(3) Uani 1 1 d . .
F11 F 0.99225(14) 0.35394(14) 0.74919(10) 0.0192(3) Uani 1 1 d . .
F5 F 0.52364(14) 0.13229(14) 0.60302(10) 0.0203(3) Uani 1 1 d . .
F15 F 0.83583(14) 0.63232(13) 0.76660(11) 0.0196(3) Uani 1 1 d . .
F6 F 0.76267(16) 0.13171(14) 0.60905(11) 0.0216(3) Uani 1 1 d . .
F14 F 1.07232(15) 0.81419(13) 0.83916(12) 0.0234(3) Uani 1 1 d . .
F2 F 0.78411(15) 0.18354(15) 0.96982(10) 0.0221(3) Uani 1 1 d . .
F4 F 0.42365(15) -0.04053(14) 0.68450(12) 0.0236(3) Uani 1 1 d . .
F3 F 0.55252(16) -0.01904(14) 0.86801(12) 0.0252(3) Uani 1 1 d . .
F10 F 0.79604(16) 0.50182(14) 0.55274(11) 0.0235(3) Uani 1 1 d . .
F7 F 0.81972(16) 0.08947(15) 0.45829(12) 0.0264(4) Uani 1 1 d . .
F9 F 0.85237(17) 0.45517(16) 0.40128(12) 0.0303(4) Uani 1 1 d . .
F13 F 1.27459(15) 0.77460(15) 0.86310(12) 0.0266(4) Uani 1 1 d . .
F12 F 1.23200(15) 0.54173(16) 0.82118(11) 0.0246(3) Uani 1 1 d . .
F8 F 0.86347(17) 0.24753(18) 0.35133(11) 0.0311(4) Uani 1 1 d . .
O1 O 0.65640(16) 0.40012(15) 0.66309(12) 0.0142(3) Uani 1 1 d . .
N1 N 0.6147(2) 0.41882(19) 0.85181(14) 0.0148(4) Uani 1 1 d . .
N2 N 0.4168(2) 0.28614(19) 0.70047(15) 0.0148(4) Uani 1 1 d . .
C26 C 0.5390(2) 0.0577(2) 0.73454(18) 0.0162(5) Uani 1 1 d . .
C1 C 0.5272(2) 0.3156(2) 0.86263(18) 0.0149(5) Uani 1 1 d . .
C25 C 0.6042(2) 0.0683(2) 0.82748(19) 0.0176(5) Uani 1 1 d . .
C27 C 0.5926(2) 0.1499(2) 0.69455(17) 0.0156(5) Uani 1 1 d . .
C34 C 0.9000(2) 0.4812(2) 0.75118(16) 0.0144(5) Uani 1 1 d . .
C16 C 0.5448(2) 0.5582(2) 0.70071(17) 0.0144(5) Uani 1 1 d . .
C24 C 0.7206(2) 0.1704(2) 0.87821(17) 0.0161(5) Uani 1 1 d . .
C8 C 0.7431(2) 0.5058(2) 0.92400(17) 0.0156(5) Uani 1 1 d . .
H8A H 0.8078 0.5171 0.8952 0.019 Uiso 1 1 calc R U
H8B H 0.7603 0.4709 0.9773 0.019 Uiso 1 1 calc R U
C23 C 0.7709(2) 0.2612(2) 0.83584(17) 0.0141(5) Uani 1 1 d . .
C39 C 0.9293(2) 0.6018(2) 0.77760(17) 0.0152(5) Uani 1 1 d . .
C31 C 0.8352(3) 0.2714(3) 0.42786(18) 0.0214(5) Uani 1 1 d . .
C9 C 0.7584(2) 0.6300(2) 0.96360(18) 0.0177(5) Uani 1 1 d . .
H9 H 0.7320 0.6604 0.9086 0.021 Uiso 1 1 calc R U
C12 C 0.3205(2) 0.2264(2) 0.60284(18) 0.0195(5) Uani 1 1 d . .
H12A H 0.2698 0.1383 0.5952 0.023 Uiso 1 1 calc R U
H12B H 0.3652 0.2356 0.5575 0.023 Uiso 1 1 calc R U
C3 C 0.4749(3) 0.1870(3) 0.97608(19) 0.0218(5) Uani 1 1 d . .
H3 H 0.5105 0.1902 1.0409 0.026 Uiso 1 1 calc R U
C32 C 0.8282(3) 0.3748(3) 0.45295(18) 0.0211(5) Uani 1 1 d . .
C22 C 0.7102(2) 0.2554(2) 0.74222(17) 0.0135(4) Uani 1 1 d . .
C38 C 1.0524(2) 0.6994(2) 0.81597(18) 0.0177(5) Uani 1 1 d . .
C33 C 0.7974(2) 0.3964(2) 0.53149(18) 0.0174(5) Uani 1 1 d . .
C28 C 0.7720(2) 0.3178(2) 0.58859(17) 0.0144(5) Uani 1 1 d . .
C2 C 0.5468(3) 0.2890(2) 0.95030(18) 0.0186(5) Uani 1 1 d . .
H2 H 0.6222 0.3511 1.0012 0.022 Uiso 1 1 calc R U
C35 C 1.0080(2) 0.4674(2) 0.76995(17) 0.0157(5) Uani 1 1 d . .
C30 C 0.8120(2) 0.1905(2) 0.48197(18) 0.0187(5) Uani 1 1 d . .
C37 C 1.1547(2) 0.6800(2) 0.83016(18) 0.0190(5) Uani 1 1 d . .
C7 C 0.4133(2) 0.2389(2) 0.77484(17) 0.0153(5) Uani 1 1 d . .
C29 C 0.7814(2) 0.2155(2) 0.55988(17) 0.0166(5) Uani 1 1 d . .
C36 C 1.1318(2) 0.5622(2) 0.80720(17) 0.0179(5) Uani 1 1 d . .
C17 C 0.4883(3) 0.6030(3) 0.7502(2) 0.0229(6) Uani 1 1 d . .
H17 H 0.4669 0.5711 0.7998 0.027 Uiso 1 1 calc R U
C4 C 0.3607(3) 0.0827(3) 0.9224(2) 0.0261(6) Uani 1 1 d . .
H4 H 0.3291 0.0217 0.9531 0.031 Uiso 1 1 calc R U
C10 C 0.6747(3) 0.6224(3) 1.0207(2) 0.0294(6) Uani 1 1 d . .
H10A H 0.7012 0.5955 1.0764 0.044 Uiso 1 1 calc R U
H10B H 0.5849 0.5640 0.9807 0.044 Uiso 1 1 calc R U
H10C H 0.6839 0.7028 1.0420 0.044 Uiso 1 1 calc R U
C18 C 0.4630(3) 0.6944(3) 0.7275(2) 0.0235(6) Uani 1 1 d . .
H18 H 0.4256 0.7257 0.7620 0.028 Uiso 1 1 calc R U
C5 C 0.2878(3) 0.0587(3) 0.8281(2) 0.0310(7) Uani 1 1 d . .
H5 H 0.2104 -0.0172 0.8024 0.037 Uiso 1 1 calc R U
C21 C 0.5748(3) 0.6041(3) 0.6275(2) 0.0303(7) Uani 1 1 d . .
H21 H 0.6141 0.5747 0.5936 0.036 Uiso 1 1 calc R U
C11 C 0.8990(3) 0.7192(3) 1.0242(2) 0.0256(6) Uani 1 1 d . .
H11A H 0.9094 0.7994 1.0485 0.038 Uiso 1 1 calc R U
H11B H 0.9508 0.7256 0.9851 0.038 Uiso 1 1 calc R U
H11C H 0.9273 0.6901 1.0779 0.038 Uiso 1 1 calc R U
C6 C 0.3094(3) 0.1273(3) 0.7651(2) 0.0259(6) Uani 1 1 d . .
H6 H 0.2417 0.0926 0.7043 0.031 Uiso 1 1 calc R U
C19 C 0.4926(3) 0.7389(3) 0.6548(2) 0.0282(6) Uani 1 1 d . .
H19 H 0.4756 0.8014 0.6390 0.034 Uiso 1 1 calc R U
C13 C 0.2280(3) 0.2776(3) 0.5767(2) 0.0335(7) Uani 1 1 d . .
H13 H 0.2802 0.3663 0.5838 0.040 Uiso 1 1 calc R U
B1 B 0.7556(3) 0.3633(2) 0.68842(19) 0.0128(5) Uani 1 1 d . .
C15 C 0.1404(3) 0.2140(4) 0.4719(2) 0.0433(8) Uani 1 1 d . .
H15A H 0.0906 0.1263 0.4628 0.065 Uiso 1 1 calc R U
H15B H 0.1924 0.2285 0.4324 0.065 Uiso 1 1 calc R U
H15C H 0.0819 0.2463 0.4533 0.065 Uiso 1 1 calc R U
C20 C 0.5467(4) 0.6933(4) 0.6046(3) 0.0464(10) Uani 1 1 d . .
H20 H 0.5650 0.7236 0.5536 0.056 Uiso 1 1 calc R U
C40 C 0.8524(5) 0.9039(4) 0.8246(3) 0.0601(12) Uani 1 1 d . .
H40A H 0.7901 0.8190 0.7851 0.072 Uiso 1 1 calc R U
H40B H 0.9379 0.9107 0.8500 0.072 Uiso 1 1 calc R U
C14 C 0.1523(4) 0.2648(4) 0.6391(3) 0.0524(11) Uani 1 1 d . .
H14A H 0.0983 0.3018 0.6208 0.079 Uiso 1 1 calc R U
H14B H 0.2109 0.3058 0.7058 0.079 Uiso 1 1 calc R U
H14C H 0.0979 0.1783 0.6315 0.079 Uiso 1 1 calc R U

loop_
_atom_site_aniso_label
_atom_site_aniso_U_11
_atom_site_aniso_U_22
_atom_site_aniso_U_33
_atom_site_aniso_U_23
_atom_site_aniso_U_13
_atom_site_aniso_U_12
Ge1 0.01375(14) 0.01577(14) 0.01380(14) 0.00881(10) 0.00821(10) 0.00851(11)
Cl2 0.0518(5) 0.0478(5) 0.0520(5) 0.0244(4) 0.0247(4) 0.0337(4)
Cl1 0.1020(9) 0.0483(6) 0.0471(6) 0.0164(5) 0.0351(6) 0.0291(6)
F1 0.0162(7) 0.0192(7) 0.0131(7) 0.0063(6) 0.0043(6) 0.0074(6)
F11 0.0206(7) 0.0226(8) 0.0194(7) 0.0062(6) 0.0078(6) 0.0146(6)
F5 0.0196(7) 0.0219(8) 0.0145(7) 0.0063(6) 0.0022(6) 0.0083(6)
F15 0.0167(7) 0.0187(7) 0.0279(8) 0.0092(6) 0.0107(6) 0.0103(6)
F6 0.0333(9) 0.0217(8) 0.0208(8) 0.0113(6) 0.0155(7) 0.0180(7)
F14 0.0225(8) 0.0150(7) 0.0295(8) 0.0073(6) 0.0117(7) 0.0053(6)
F2 0.0286(8) 0.0298(8) 0.0139(7) 0.0137(6) 0.0094(6) 0.0165(7)
F4 0.0177(7) 0.0164(7) 0.0298(8) 0.0074(7) 0.0060(7) 0.0044(6)
F3 0.0286(8) 0.0240(8) 0.0325(9) 0.0216(7) 0.0188(7) 0.0129(7)
F10 0.0351(9) 0.0225(8) 0.0246(8) 0.0162(7) 0.0183(7) 0.0172(7)
F7 0.0326(9) 0.0302(9) 0.0231(8) 0.0034(7) 0.0131(7) 0.0205(8)
F9 0.0395(10) 0.0400(10) 0.0225(8) 0.0229(8) 0.0211(8) 0.0193(8)
F13 0.0140(7) 0.0285(9) 0.0262(8) 0.0061(7) 0.0078(6) 0.0017(7)
F12 0.0168(7) 0.0377(9) 0.0234(8) 0.0077(7) 0.0086(6) 0.0165(7)
F8 0.0366(10) 0.0494(11) 0.0164(8) 0.0102(8) 0.0182(7) 0.0237(9)
O1 0.0157(8) 0.0188(8) 0.0140(8) 0.0091(7) 0.0084(7) 0.0105(7)
N1 0.0156(10) 0.0171(10) 0.0146(10) 0.0078(8) 0.0080(8) 0.0082(9)
N2 0.0150(10) 0.0190(10) 0.0154(10) 0.0091(8) 0.0091(8) 0.0093(9)
C26 0.0145(11) 0.0133(11) 0.0221(12) 0.0058(10) 0.0084(10) 0.0068(10)
C1 0.0172(12) 0.0196(12) 0.0188(12) 0.0109(10) 0.0127(10) 0.0131(10)
C25 0.0224(13) 0.0183(12) 0.0247(13) 0.0149(11) 0.0162(11) 0.0137(11)
C27 0.0178(12) 0.0201(12) 0.0136(11) 0.0079(10) 0.0069(10) 0.0119(10)
C34 0.0171(12) 0.0196(12) 0.0107(10) 0.0080(9) 0.0087(9) 0.0095(10)
C16 0.0133(11) 0.0187(12) 0.0145(11) 0.0079(9) 0.0061(9) 0.0093(10)
C24 0.0210(12) 0.0226(12) 0.0138(11) 0.0098(10) 0.0098(10) 0.0150(11)
C8 0.0157(12) 0.0195(12) 0.0155(11) 0.0082(10) 0.0086(10) 0.0093(10)
C23 0.0150(11) 0.0168(11) 0.0145(11) 0.0061(9) 0.0082(9) 0.0091(10)
C39 0.0158(12) 0.0201(12) 0.0141(11) 0.0090(9) 0.0092(9) 0.0093(10)
C31 0.0176(12) 0.0356(15) 0.0101(11) 0.0042(11) 0.0074(10) 0.0116(11)
C9 0.0157(12) 0.0184(12) 0.0211(12) 0.0091(10) 0.0070(10) 0.0092(10)
C12 0.0193(12) 0.0243(13) 0.0157(12) 0.0077(10) 0.0075(10) 0.0104(11)
C3 0.0265(14) 0.0311(14) 0.0229(13) 0.0193(12) 0.0167(11) 0.0193(12)
C32 0.0204(13) 0.0306(14) 0.0138(12) 0.0127(11) 0.0089(10) 0.0107(11)
C22 0.0169(11) 0.0177(11) 0.0131(11) 0.0075(9) 0.0094(9) 0.0116(10)
C38 0.0195(12) 0.0163(12) 0.0163(12) 0.0077(10) 0.0105(10) 0.0050(10)
C33 0.0181(12) 0.0199(12) 0.0156(12) 0.0075(10) 0.0077(10) 0.0093(10)
C28 0.0153(11) 0.0200(12) 0.0113(11) 0.0072(9) 0.0066(9) 0.0097(10)
C2 0.0197(12) 0.0250(13) 0.0183(12) 0.0120(10) 0.0112(10) 0.0130(11)
C35 0.0184(12) 0.0205(12) 0.0113(11) 0.0068(9) 0.0081(9) 0.0099(10)
C30 0.0180(12) 0.0230(13) 0.0147(11) 0.0023(10) 0.0056(10) 0.0109(11)
C37 0.0123(11) 0.0234(13) 0.0144(11) 0.0060(10) 0.0062(9) 0.0024(10)
C7 0.0198(12) 0.0171(12) 0.0165(11) 0.0082(10) 0.0123(10) 0.0112(10)
C29 0.0170(12) 0.0215(12) 0.0129(11) 0.0078(10) 0.0059(9) 0.0099(10)
C36 0.0153(12) 0.0303(14) 0.0121(11) 0.0082(10) 0.0079(9) 0.0124(11)
C17 0.0278(14) 0.0298(14) 0.0234(13) 0.0153(12) 0.0155(12) 0.0188(12)
C4 0.0342(15) 0.0252(14) 0.0310(15) 0.0189(12) 0.0218(13) 0.0161(12)
C10 0.0287(15) 0.0276(15) 0.0374(16) 0.0054(13) 0.0193(13) 0.0155(13)
C18 0.0249(14) 0.0270(14) 0.0262(14) 0.0089(12) 0.0115(12) 0.0175(12)
C5 0.0333(16) 0.0205(14) 0.0325(16) 0.0133(12) 0.0171(13) 0.0036(12)
C21 0.0520(19) 0.0411(17) 0.0324(15) 0.0269(14) 0.0329(15) 0.0371(16)
C11 0.0198(13) 0.0245(14) 0.0268(14) 0.0057(12) 0.0041(11) 0.0093(11)
C6 0.0268(14) 0.0209(13) 0.0222(13) 0.0082(11) 0.0094(12) 0.0046(12)
C19 0.0389(17) 0.0291(15) 0.0328(15) 0.0183(13) 0.0171(13) 0.0254(14)
C13 0.0268(15) 0.0373(17) 0.0330(17) 0.0088(14) 0.0043(13) 0.0175(14)
B1 0.0141(12) 0.0153(12) 0.0132(12) 0.0081(10) 0.0080(10) 0.0081(11)
C15 0.0299(17) 0.062(2) 0.0315(17) 0.0110(17) 0.0024(14) 0.0231(17)
C20 0.084(3) 0.062(2) 0.051(2) 0.048(2) 0.052(2) 0.059(2)
C40 0.100(4) 0.057(3) 0.058(3) 0.023(2) 0.043(3) 0.058(3)
C14 0.042(2) 0.086(3) 0.0384(19) 0.003(2) 0.0084(17) 0.047(2)

loop_
_atom_type_symbol
_atom_type_description
_atom_type_scat_dispersion_real
_atom_type_scat_dispersion_imag
_atom_type_scat_source
C C 0.0033 0.0016 'International Tables Vol C Tables 4.2.6.8 and 6.1.1.4'
H H 0.0000 0.0000 'International Tables Vol C Tables 4.2.6.8 and 6.1.1.4'
B B 0.0013 0.0007 'International Tables Vol C Tables 4.2.6.8 and 6.1.1.4'
Cl Cl 0.1484 0.1585 'International Tables Vol C Tables 4.2.6.8 and 6.1.1.4'
F F 0.0171 0.0103 'International Tables Vol C Tables 4.2.6.8 and 6.1.1.4'
Ge Ge 0.1547 1.8001 'International Tables Vol C Tables 4.2.6.8 and 6.1.1.4'
N N 0.0061 0.0033 'International Tables Vol C Tables 4.2.6.8 and 6.1.1.4'
O O 0.0106 0.0060 'International Tables Vol C Tables 4.2.6.8 and 6.1.1.4'

loop_
_geom_angle_atom_site_label_1
_geom_angle_atom_site_label_2
_geom_angle_atom_site_label_3
_geom_angle
O1 Ge1 N2 111.42(9)
O1 Ge1 N1 117.05(8)
N2 Ge1 N1 86.21(9)
O1 Ge1 C16 110.66(9)
N2 Ge1 C16 111.34(10)
N1 Ge1 C16 117.70(10)
B1 O1 Ge1 131.26(14)
C1 N1 C8 125.4(2)
C1 N1 Ge1 112.91(17)
C8 N1 Ge1 120.62(15)
C7 N2 C12 125.4(2)
C7 N2 Ge1 113.51(17)
C12 N2 Ge1 120.37(16)
F4 C26 C25 119.7(2)
F4 C26 C27 120.8(2)
C25 C26 C27 119.4(2)
N1 C1 C2 121.6(2)
N1 C1 C7 113.4(2)
C2 C1 C7 125.0(2)
F3 C25 C24 120.8(2)
F3 C25 C26 120.2(2)
C24 C25 C26 119.0(2)
F5 C27 C26 115.9(2)
F5 C27 C22 119.8(2)
C26 C27 C22 124.3(2)
C39 C34 C35 113.3(2)
C39 C34 B1 125.8(2)
C35 C34 B1 120.3(2)
C21 C16 C17 119.7(2)
C21 C16 Ge1 119.22(19)
C17 C16 Ge1 120.93(18)
F2 C24 C25 119.7(2)
F2 C24 C23 120.3(2)
C25 C24 C23 120.0(2)
N1 C8 C9 113.4(2)
N1 C8 H8A 108.9
C9 C8 H8A 108.9
N1 C8 H8B 108.9
C9 C8 H8B 108.9
H8A C8 H8B 107.7
F1 C23 C24 115.0(2)
F1 C23 C22 121.2(2)
C24 C23 C22 123.8(2)
F15 C39 C38 114.5(2)
F15 C39 C34 121.5(2)
C38 C39 C34 124.0(2)
F8 C31 C32 121.0(2)
F8 C31 C30 119.8(3)
C32 C31 C30 119.2(2)
C10 C9 C11 110.8(2)
C10 C9 C8 112.0(2)
C11 C9 C8 109.3(2)
C10 C9 H9 108.2
C11 C9 H9 108.2
C8 C9 H9 108.2
N2 C12 C13 113.8(2)
N2 C12 H12A 108.8
C13 C12 H12A 108.8
N2 C12 H12B 108.8
C13 C12 H12B 108.8
H12A C12 H12B 107.7
C4 C3 C2 130.2(3)
C4 C3 H3 114.9
C2 C3 H3 114.9
F9 C32 C31 119.6(2)
F9 C32 C33 120.5(2)
C31 C32 C33 119.8(2)
C27 C22 C23 113.6(2)
C27 C22 B1 118.7(2)
C23 C22 B1 127.4(2)
F14 C38 C37 120.0(2)
F14 C38 C39 120.1(2)
C37 C38 C39 119.9(2)
F10 C33 C32 116.0(2)
F10 C33 C28 120.3(2)
C32 C33 C28 123.7(2)
C29 C28 C33 113.7(2)
C29 C28 B1 127.1(2)
C33 C28 B1 118.7(2)
C3 C2 C1 131.3(3)
C3 C2 H2 114.4
C1 C2 H2 114.4
F11 C35 C36 116.6(2)
F11 C35 C34 119.1(2)
C36 C35 C34 124.4(2)
F7 C30 C31 119.5(2)
F7 C30 C29 121.3(2)
C31 C30 C29 119.2(2)
F13 C37 C38 120.4(2)
F13 C37 C36 120.8(2)
C38 C37 C36 118.8(2)
N2 C7 C6 121.0(2)
N2 C7 C1 113.4(2)
C6 C7 C1 125.6(2)
F6 C29 C30 114.5(2)
F6 C29 C28 121.1(2)
C30 C29 C28 124.4(2)
F12 C36 C35 121.0(2)
F12 C36 C37 119.4(2)
C35 C36 C37 119.6(2)
C18 C17 C16 120.4(2)
C18 C17 H17 119.8
C16 C17 H17 119.8
C3 C4 C5 125.9(2)
C3 C4 H4 117.1
C5 C4 H4 117.1
C9 C10 H10A 109.5
C9 C10 H10B 109.5
H10A C10 H10B 109.5
C9 C10 H10C 109.5
H10A C10 H10C 109.5
H10B C10 H10C 109.5
C19 C18 C17 119.5(3)
C19 C18 H18 120.3
C17 C18 H18 120.3
C4 C5 C6 130.4(3)
C4 C5 H5 114.8
C6 C5 H5 114.8
C20 C21 C16 119.2(3)
C20 C21 H21 120.4
C16 C21 H21 120.4
C9 C11 H11A 109.5
C9 C11 H11B 109.5
H11A C11 H11B 109.5
C9 C11 H11C 109.5
H11A C11 H11C 109.5
H11B C11 H11C 109.5
C5 C6 C7 131.4(3)
C5 C6 H6 114.3
C7 C6 H6 114.3
C18 C19 C20 120.2(3)
C18 C19 H19 119.9
C20 C19 H19 119.9
C14 C13 C15 111.3(3)
C14 C13 C12 113.3(3)
C15 C13 C12 108.0(3)
C14 C13 H13 108.0
C15 C13 H13 108.0
C12 C13 H13 108.0
O1 B1 C34 112.0(2)
O1 B1 C28 107.49(19)
C34 B1 C28 101.89(18)
O1 B1 C22 108.51(18)
C34 B1 C22 113.69(19)
C28 B1 C22 113.07(19)
C13 C15 H15A 109.5
C13 C15 H15B 109.5
H15A C15 H15B 109.5
C13 C15 H15C 109.5
H15A C15 H15C 109.5
H15B C15 H15C 109.5
C19 C20 C21 121.0(3)
C19 C20 H20 119.5
C21 C20 H20 119.5
Cl2 C40 Cl1 111.6(2)
Cl2 C40 H40A 109.3
Cl1 C40 H40A 109.3
Cl2 C40 H40B 109.3
Cl1 C40 H40B 109.3
H40A C40 H40B 108.0
C13 C14 H14A 109.5
C13 C14 H14B 109.5
H14A C14 H14B 109.5
C13 C14 H14C 109.5
H14A C14 H14C 109.5
H14B C14 H14C 109.5

loop_
_geom_bond_atom_site_label_1
_geom_bond_atom_site_label_2
_geom_bond_distance
Ge1 O1 1.7201(17)
Ge1 N2 1.861(2)
Ge1 N1 1.866(2)
Ge1 C16 1.914(2)
Cl2 C40 1.740(4)
Cl1 C40 1.765(4)
F1 C23 1.348(3)
F11 C35 1.353(3)
F5 C27 1.349(3)
F15 C39 1.360(3)
F6 C29 1.354(3)
F14 C38 1.352(3)
F2 C24 1.347(3)
F4 C26 1.341(3)
F3 C25 1.342(3)
F10 C33 1.351(3)
F7 C30 1.345(3)
F9 C32 1.350(3)
F13 C37 1.342(3)
F12 C36 1.353(3)
F8 C31 1.345(3)
O1 B1 1.481(3)
N1 C1 1.361(3)
N1 C8 1.474(3)
N2 C7 1.349(3)
N2 C12 1.469(3)
C26 C25 1.378(4)
C26 C27 1.385(3)
C1 C2 1.400(3)
C1 C7 1.472(4)
C25 C24 1.369(4)
C27 C22 1.389(4)
C34 C39 1.388(3)
C34 C35 1.393(3)
C34 B1 1.656(4)
C16 C21 1.389(3)
C16 C17 1.391(4)
C24 C23 1.388(3)
C8 C9 1.528(3)
C8 H8A 0.9900
C8 H8B 0.9900
C23 C22 1.391(3)
C39 C38 1.380(4)
C31 C32 1.372(4)
C31 C30 1.381(4)
C9 C10 1.516(4)
C9 C11 1.524(4)
C9 H9 1.0000
C12 C13 1.545(4)
C12 H12A 0.9900
C12 H12B 0.9900
C3 C4 1.376(4)
C3 C2 1.398(4)
C3 H3 0.9500
C32 C33 1.386(4)
C22 B1 1.656(3)
C38 C37 1.370(4)
C33 C28 1.397(3)
C28 C29 1.387(4)
C28 B1 1.658(3)
C2 H2 0.9500
C35 C36 1.372(4)
C30 C29 1.386(3)
C37 C36 1.377(4)
C7 C6 1.400(4)
C17 C18 1.390(4)
C17 H17 0.9500
C4 C5 1.380(4)
C4 H4 0.9500
C10 H10A 0.9800
C10 H10B 0.9800
C10 H10C 0.9800
C18 C19 1.373(4)
C18 H18 0.9500
C5 C6 1.380(4)
C5 H5 0.9500
C21 C20 1.383(4)
C21 H21 0.9500
C11 H11A 0.9800
C11 H11B 0.9800
C11 H11C 0.9800
C6 H6 0.9500
C19 C20 1.379(4)
C19 H19 0.9500
C13 C14 1.493(5)
C13 C15 1.527(5)
C13 H13 1.0000
C15 H15A 0.9800
C15 H15B 0.9800
C15 H15C 0.9800
C20 H20 0.9500
C40 H40A 0.9900
C40 H40B 0.9900
C14 H14A 0.9800
C14 H14B 0.9800
C14 H14C 0.9800
